data_7710703
loop_
_publ_author_name
'Xing, Tian'
'Frese, Josef W. A.'
'Derbyshire, Max'
'Glenister, Mollie A.'
'Elsegood, Mark R. J.'
'Redshaw, Carl'

_publ_section_title
;
 Trinuclear zinc calix[4]arenes: synthesis, structure, and ring opening
 polymerization studies.
;
_journal_name_full 'Dalton transactions (Cambridge, England : 2003)'
_journal_paper_doi 10.1039/d2dt01496c
_journal_year 2022
_chemical_formula_moiety 'C108 H150 O10 Zn3, 8(C2 H3 N)'
_chemical_formula_sum 'C124 H174 N8 O10 Zn3'
_chemical_formula_weight 2132.81
_space_group_crystal_system monoclinic
_space_group_IT_number 15
_space_group_name_Hall '-C 2yc'
_space_group_name_H-M_alt 'C 1 2/c 1'
_atom_sites_solution_hydrogens mixed
_atom_sites_solution_primary direct
_atom_sites_solution_secondary difmap
_audit_creation_method SHELXL-2018/3
_audit_update_record
;
2022-06-22 deposited with the CCDC.	2022-07-11 downloaded from the CCDC.
;
_cell_angle_alpha 90
_cell_angle_beta 103.2650(5)
_cell_angle_gamma 90
_cell_formula_units_Z 4
_cell_length_a 15.8101(6)
_cell_length_b 22.6338(9)
_cell_length_c 34.2001(14)
_cell_measurement_reflns_used 8341
_cell_measurement_temperature 150(2)
_cell_measurement_theta_max 24.71
_cell_measurement_theta_min 2.39
_cell_volume 11911.7(8)
_computing_cell_refinement 'Bruker SAINT'
_computing_data_collection 'Bruker APEX 2'
_computing_data_reduction 'Bruker SAINT'
_computing_molecular_graphics 'Bruker SHELXTL'
_computing_publication_material 'Bruker SHELXTL and local programs'
_computing_structure_refinement 'SHELXL-2018/3 (Sheldrick, 2018)'
_computing_structure_solution 'Bruker SHELXTL'
_diffrn_ambient_temperature 150(2)
_diffrn_measured_fraction_theta_full 0.999
_diffrn_measured_fraction_theta_max 0.998
_diffrn_measurement_device_type 'Bruker APEX 2 CCD diffractometer'
_diffrn_measurement_method '\w rotation with narrow frames'
_diffrn_radiation_monochromator 'silicon 111'
_diffrn_radiation_type synchrotron
_diffrn_radiation_wavelength 0.6942
_diffrn_reflns_av_R_equivalents 0.0552
_diffrn_reflns_av_unetI/netI 0.0493
_diffrn_reflns_Laue_measured_fraction_full 0.999
_diffrn_reflns_Laue_measured_fraction_max 0.998
_diffrn_reflns_limit_h_max 21
_diffrn_reflns_limit_h_min -20
_diffrn_reflns_limit_k_max 30
_diffrn_reflns_limit_k_min -29
_diffrn_reflns_limit_l_max 45
_diffrn_reflns_limit_l_min -45
_diffrn_reflns_number 59376
_diffrn_reflns_point_group_measured_fraction_full 0.999
_diffrn_reflns_point_group_measured_fraction_max 0.998
_diffrn_reflns_theta_full 24.615
_diffrn_reflns_theta_max 27.585
_diffrn_reflns_theta_min 1.758
_diffrn_source 'Daresbury SRS station 9.8'
_exptl_absorpt_coefficient_mu 0.618
_exptl_absorpt_correction_T_max 0.949
_exptl_absorpt_correction_T_min 0.880
_exptl_absorpt_correction_type multi-scan
_exptl_absorpt_process_details 'SADABS v2004/1, Sheldrick, G.M., (2004)'
_exptl_crystal_colour colourless
_exptl_crystal_density_diffrn 1.189
_exptl_crystal_density_method 'not measured'
_exptl_crystal_description block
_exptl_crystal_F_000 4576
_exptl_crystal_recrystallization_method 'Re-crystallisation from solvent: acetonitrile'
_exptl_crystal_size_max 0.200
_exptl_crystal_size_mid 0.100
_exptl_crystal_size_min 0.080
_refine_diff_density_max 0.508
_refine_diff_density_min -0.486
_refine_diff_density_rms 0.057
_refine_ls_extinction_method none
_refine_ls_goodness_of_fit_ref 1.032
_refine_ls_hydrogen_treatment mixed
_refine_ls_matrix_type full
_refine_ls_number_parameters 729
_refine_ls_number_reflns 14789
_refine_ls_number_restraints 265
_refine_ls_restrained_S_all 1.038
_refine_ls_R_factor_all 0.0682
_refine_ls_R_factor_gt 0.0483
_refine_ls_shift/su_max 0.002
_refine_ls_shift/su_mean 0.000
_refine_ls_structure_factor_coef Fsqd
_refine_ls_weighting_details 'w=1/[\s^2^(Fo^2^)+(0.0677P)^2^+3.6721P] where P=(Fo^2^+2Fc^2^)/3'
_refine_ls_weighting_scheme calc
_refine_ls_wR_factor_gt 0.1228
_refine_ls_wR_factor_ref 0.1343
_reflns_Friedel_coverage 0.000
_reflns_number_gt 10953
_reflns_number_total 14789
_reflns_threshold_expression 'I > 2\s(I)'
_cod_data_source_file d2dt01496c2.cif
_cod_data_source_block cr312
_cod_original_sg_symbol_H-M 'C 2/c'
_cod_database_code 7710703
_shelx_shelxl_version_number 2018/3
_shelx_space_group_comment
; 
The symmetry employed for this shelxl refinement is uniquely defined 
by the following loop, which should always be used as a source of 
symmetry information in preference to the above space-group names. 
They are only intended as comments. 
;
_shelx_estimated_absorpt_t_min 0.886
_shelx_estimated_absorpt_t_max 0.952

loop_
_space_group_symop_operation_xyz
'x, y, z'
'-x, y, -z+1/2'
'x+1/2, y+1/2, z'
'-x+1/2, y+1/2, -z+1/2'
'-x, -y, -z'
'x, -y, z-1/2'
'-x+1/2, -y+1/2, -z'
'x+1/2, -y+1/2, z-1/2'

loop_
_atom_site_label
_atom_site_type_symbol
_atom_site_fract_x
_atom_site_fract_y
_atom_site_fract_z
_atom_site_U_iso_or_equiv
_atom_site_adp_type
_atom_site_occupancy
_atom_site_site_symmetry_order
_atom_site_calc_flag
_atom_site_refinement_flags_posn
_atom_site_refinement_flags_adp
_atom_site_refinement_flags_occupancy
_atom_site_disorder_assembly
_atom_site_disorder_group
Zn2 Zn 0.000000 0.91219(2) 0.250000 0.02906(9) Uani 1 2 d S T P . .
Zn1 Zn 0.07896(2) 0.90461(2) 0.17991(2) 0.03124(8) Uani 1 1 d . . . . .
O1 O 0.15168(9) 0.81814(6) 0.19666(4) 0.0323(3) Uani 1 1 d . . . . .
O2 O -0.02012(9) 0.86839(6) 0.19804(4) 0.0293(3) Uani 1 1 d . . . . .
O3 O -0.01556(9) 0.97625(6) 0.15243(4) 0.0308(3) Uani 1 1 d . . . . .
O4 O 0.14477(10) 0.91475(6) 0.14122(4) 0.0330(3) Uani 1 1 d . . . . .
O5 O 0.09850(11) 0.94178(7) 0.23247(5) 0.0378(4) Uani 1 1 d . . . . .
H5 H 0.1330(16) 0.9746(12) 0.2399(8) 0.045 Uiso 1 1 d . U . . .
C1 C 0.12909(13) 0.77058(9) 0.17005(6) 0.0297(4) Uani 1 1 d . . . . .
C2 C 0.17371(13) 0.76201(9) 0.13946(6) 0.0317(4) Uani 1 1 d . . . . .
C3 C 0.15512(14) 0.71166(9) 0.11609(6) 0.0335(5) Uani 1 1 d . . . . .
H3 H 0.187070 0.704511 0.096191 0.040 Uiso 1 1 calc R U . . .
C4 C 0.09155(14) 0.67088(9) 0.12042(6) 0.0320(4) Uani 1 1 d . . . . .
C5 C 0.04409(14) 0.68360(9) 0.14876(6) 0.0310(4) Uani 1 1 d . . . . .
H5A H -0.001962 0.657956 0.151231 0.037 Uiso 1 1 calc R U . . .
C6 C 0.06188(13) 0.73303(9) 0.17385(6) 0.0291(4) Uani 1 1 d . . . . .
C7 C 0.07893(15) 0.61381(10) 0.09561(7) 0.0378(5) Uani 1 1 d . . . . .
C8 C 0.00158(18) 0.57767(11) 0.10240(8) 0.0480(6) Uani 1 1 d . . . . .
H8A H 0.011742 0.566433 0.130771 0.072 Uiso 1 1 calc R U . . .
H8B H -0.004977 0.541994 0.085738 0.072 Uiso 1 1 calc R U . . .
H8C H -0.051479 0.601470 0.095035 0.072 Uiso 1 1 calc R U . . .
C9 C 0.16145(17) 0.57598(11) 0.10819(8) 0.0487(6) Uani 1 1 d . . . . .
H9A H 0.211191 0.597784 0.102876 0.073 Uiso 1 1 calc R U . . .
H9B H 0.153901 0.539087 0.092781 0.073 Uiso 1 1 calc R U . . .
H9C H 0.171877 0.566961 0.136924 0.073 Uiso 1 1 calc R U . . .
C10 C 0.06328(17) 0.62830(12) 0.05062(7) 0.0462(6) Uani 1 1 d . . . . .
H10A H 0.011280 0.653016 0.042619 0.069 Uiso 1 1 calc R U . . .
H10B H 0.054954 0.591550 0.035057 0.069 Uiso 1 1 calc R U . . .
H10C H 0.113627 0.649580 0.045490 0.069 Uiso 1 1 calc R U . . .
C11 C 0.00700(13) 0.74396(9) 0.20406(6) 0.0295(4) Uani 1 1 d . . . . .
H11A H 0.038912 0.770453 0.225453 0.035 Uiso 1 1 calc R U . . .
H11B H -0.002845 0.706007 0.216707 0.035 Uiso 1 1 calc R U . . .
C12 C -0.08876(13) 0.83315(9) 0.18184(6) 0.0280(4) Uani 1 1 d . . . . .
C13 C -0.07998(13) 0.77154(9) 0.18486(6) 0.0286(4) Uani 1 1 d . . . . .
C14 C -0.15116(14) 0.73604(9) 0.16875(6) 0.0323(4) Uani 1 1 d . . . . .
H14 H -0.144818 0.694364 0.171114 0.039 Uiso 1 1 calc R U . . .
C15 C -0.23174(14) 0.75924(10) 0.14921(7) 0.0339(5) Uani 1 1 d . . . . .
C16 C -0.23843(14) 0.82061(10) 0.14676(6) 0.0328(4) Uani 1 1 d . . . . .
H16 H -0.292509 0.837637 0.133761 0.039 Uiso 1 1 calc R U . . .
C17 C -0.16908(13) 0.85793(9) 0.16258(6) 0.0295(4) Uani 1 1 d . . . . .
C18 C -0.30689(16) 0.71772(11) 0.13139(8) 0.0462(6) Uani 1 1 d . . . . .
C19 C -0.2818(2) 0.68050(15) 0.09854(11) 0.0758(10) Uani 1 1 d . . . . .
H19A H -0.269914 0.706535 0.077525 0.114 Uiso 1 1 calc R U . . .
H19B H -0.329603 0.653712 0.086884 0.114 Uiso 1 1 calc R U . . .
H19C H -0.229617 0.657381 0.110129 0.114 Uiso 1 1 calc R U . . .
C20 C -0.3241(2) 0.67645(14) 0.16417(11) 0.0715(9) Uani 1 1 d . . . . .
H20A H -0.272040 0.652857 0.174979 0.107 Uiso 1 1 calc R U . . .
H20B H -0.372721 0.650130 0.152717 0.107 Uiso 1 1 calc R U . . .
H20C H -0.338668 0.699950 0.185787 0.107 Uiso 1 1 calc R U . . .
C21 C -0.39013(17) 0.75170(13) 0.11314(10) 0.0616(8) Uani 1 1 d . . . . .
H21A H -0.406052 0.776507 0.133818 0.092 Uiso 1 1 calc R U . . .
H21B H -0.437178 0.723680 0.102746 0.092 Uiso 1 1 calc R U . . .
H21C H -0.380538 0.776686 0.091161 0.092 Uiso 1 1 calc R U . . .
C22 C -0.17985(14) 0.92429(9) 0.15676(6) 0.0307(4) Uani 1 1 d . . . . .
H22A H -0.240621 0.935570 0.156181 0.037 Uiso 1 1 calc R U . . .
H22B H -0.141350 0.945077 0.179509 0.037 Uiso 1 1 calc R U . . .
C23 C -0.07516(13) 0.96402(9) 0.11625(6) 0.0291(4) Uani 1 1 d . . . . .
C24 C -0.15720(14) 0.94247(9) 0.11768(6) 0.0300(4) Uani 1 1 d . . . . .
C25 C -0.21689(14) 0.93363(9) 0.08159(6) 0.0323(4) Uani 1 1 d . . . . .
H25 H -0.273454 0.920076 0.082187 0.039 Uiso 1 1 calc R U . . .
C26 C -0.19724(14) 0.94386(9) 0.04431(6) 0.0332(5) Uani 1 1 d . . . . .
C27 C -0.11275(14) 0.96129(9) 0.04444(6) 0.0332(4) Uani 1 1 d . . . . .
H27 H -0.097042 0.966752 0.019491 0.040 Uiso 1 1 calc R U . . .
C28 C -0.05029(14) 0.97101(9) 0.07996(6) 0.0308(4) Uani 1 1 d . . . . .
C29 C -0.26752(15) 0.93482(10) 0.00565(7) 0.0369(5) Uani 1 1 d . . . . .
C30 C -0.29811(18) 0.87031(11) 0.00299(8) 0.0514(6) Uani 1 1 d . . . . .
H30A H -0.248537 0.844181 0.003296 0.077 Uiso 1 1 calc R U . . .
H30B H -0.342177 0.864380 -0.021989 0.077 Uiso 1 1 calc R U . . .
H30C H -0.323138 0.861172 0.025984 0.077 Uiso 1 1 calc R U . . .
C31 C -0.34478(17) 0.97540(12) 0.00677(8) 0.0502(6) Uani 1 1 d . . . . .
H31A H -0.370020 0.964091 0.029315 0.075 Uiso 1 1 calc R U . . .
H31B H -0.388834 0.971526 -0.018438 0.075 Uiso 1 1 calc R U . . .
H31C H -0.324799 1.016464 0.010149 0.075 Uiso 1 1 calc R U . . .
C32 C -0.23477(18) 0.94933(14) -0.03197(7) 0.0546(7) Uani 1 1 d . . . . .
H32A H -0.213835 0.990208 -0.030439 0.082 Uiso 1 1 calc R U . . .
H32B H -0.282314 0.944568 -0.055811 0.082 Uiso 1 1 calc R U . . .
H32C H -0.187145 0.922507 -0.033767 0.082 Uiso 1 1 calc R U . . .
C33 C 0.04301(14) 0.98474(9) 0.07787(7) 0.0333(5) Uani 1 1 d . . . . .
H33A H 0.042554 1.013277 0.055881 0.040 Uiso 1 1 calc R U . . .
H33B H 0.073769 1.003350 0.103371 0.040 Uiso 1 1 calc R U . . .
C34 C 0.13949(13) 0.89701(9) 0.10346(6) 0.0301(4) Uani 1 1 d . . . . .
C35 C 0.09135(14) 0.92961(9) 0.07065(7) 0.0321(4) Uani 1 1 d . . . . .
C36 C 0.08644(14) 0.91019(9) 0.03150(7) 0.0336(5) Uani 1 1 d . . . . .
H36 H 0.052584 0.932339 0.009888 0.040 Uiso 1 1 calc R U . . .
C37 C 0.12888(14) 0.85989(10) 0.02271(6) 0.0328(4) Uani 1 1 d . . . . .
C38 C 0.17876(13) 0.82946(9) 0.05559(6) 0.0325(4) Uani 1 1 d . . . . .
H38 H 0.210034 0.795468 0.050698 0.039 Uiso 1 1 calc R U . . .
C39 C 0.18461(13) 0.84666(9) 0.09500(6) 0.0313(4) Uani 1 1 d . . . . .
C40 C 0.12396(15) 0.83946(10) -0.02063(7) 0.0376(5) Uani 1 1 d . . . . .
C41 C 0.04795(17) 0.86779(11) -0.05023(7) 0.0476(6) Uani 1 1 d . . . . .
H41A H 0.057946 0.910402 -0.051520 0.071 Uiso 1 1 calc R U . . .
H41B H -0.005827 0.860803 -0.041291 0.071 Uiso 1 1 calc R U . . .
H41C H 0.042832 0.850384 -0.076906 0.071 Uiso 1 1 calc R U . . .
C42 C 0.20785(18) 0.85663(15) -0.03248(9) 0.0612(8) Uani 1 1 d . . . . .
H42A H 0.257618 0.840854 -0.012696 0.092 Uiso 1 1 calc R U . . .
H42B H 0.212178 0.899786 -0.033341 0.092 Uiso 1 1 calc R U . . .
H42C H 0.207701 0.840311 -0.059040 0.092 Uiso 1 1 calc R U . . .
C43 C 0.1126(2) 0.77237(11) -0.02435(8) 0.0537(7) Uani 1 1 d . . . . .
H43A H 0.109670 0.760401 -0.052164 0.080 Uiso 1 1 calc R U . . .
H43B H 0.058761 0.760900 -0.016762 0.080 Uiso 1 1 calc R U . . .
H43C H 0.162074 0.752870 -0.006495 0.080 Uiso 1 1 calc R U . . .
C44 C 0.23406(13) 0.80872(10) 0.12918(7) 0.0325(4) Uani 1 1 d . . . . .
H44A H 0.257059 0.833699 0.153008 0.039 Uiso 1 1 calc R U . . .
H44B H 0.283776 0.789490 0.121203 0.039 Uiso 1 1 calc R U . . .
C45 C 0.22283(18) 0.80613(12) 0.23060(8) 0.0513(6) Uani 1 1 d D U . . .
H45A H 0.260935 0.775291 0.223350 0.062 Uiso 0.819(4) 1 calc R U P A 1
H45B H 0.199918 0.791363 0.253388 0.062 Uiso 0.819(4) 1 calc R U P A 1
H45C H 0.208229 0.833363 0.250726 0.062 Uiso 0.181(4) 1 calc R U P A 2
H45D H 0.205593 0.766693 0.238595 0.062 Uiso 0.181(4) 1 calc R U P A 2
C46 C 0.2743(2) 0.86191(15) 0.24273(10) 0.0474(8) Uani 0.819(4) 1 d D U P A 1
H46A H 0.286346 0.880579 0.218395 0.057 Uiso 0.819(4) 1 calc R U P A 1
H46B H 0.238522 0.889782 0.254358 0.057 Uiso 0.819(4) 1 calc R U P A 1
C47 C 0.3593(2) 0.85224(15) 0.27275(10) 0.0480(8) Uani 0.819(4) 1 d D U P A 1
H47A H 0.396868 0.826890 0.260269 0.058 Uiso 0.819(4) 1 calc R U P A 1
H47B H 0.347659 0.830588 0.296109 0.058 Uiso 0.819(4) 1 calc R U P A 1
C48 C 0.4093(3) 0.9094(2) 0.28791(14) 0.0706(12) Uani 0.819(4) 1 d D U P A 1
H48A H 0.416187 0.932704 0.264355 0.085 Uiso 0.819(4) 1 calc R U P A 1
H48B H 0.373656 0.933102 0.302431 0.085 Uiso 0.819(4) 1 calc R U P A 1
C49 C 0.4956(3) 0.9005(2) 0.31455(16) 0.0918(16) Uani 0.819(4) 1 d D U P A 1
H49A H 0.522362 0.938973 0.322653 0.138 Uiso 0.819(4) 1 calc R U P A 1
H49B H 0.489615 0.878515 0.338456 0.138 Uiso 0.819(4) 1 calc R U P A 1
H49C H 0.532240 0.878117 0.300296 0.138 Uiso 0.819(4) 1 calc R U P A 1
C46X C 0.3077(9) 0.8029(7) 0.2438(6) 0.073(4) Uani 0.181(4) 1 d D U P A 2
H46C H 0.334596 0.777614 0.226330 0.087 Uiso 0.181(4) 1 calc R U P A 2
H46D H 0.324149 0.788116 0.271751 0.087 Uiso 0.181(4) 1 calc R U P A 2
C47X C 0.3319(14) 0.8677(8) 0.2410(6) 0.080(4) Uani 0.181(4) 1 d D U P A 2
H47C H 0.280583 0.889494 0.225741 0.096 Uiso 0.181(4) 1 calc R U P A 2
H47D H 0.378270 0.870772 0.225995 0.096 Uiso 0.181(4) 1 calc R U P A 2
C48X C 0.3632(18) 0.8967(8) 0.2821(6) 0.081(4) Uani 0.181(4) 1 d D U P A 2
H48C H 0.313010 0.901452 0.294587 0.097 Uiso 0.181(4) 1 calc R U P A 2
H48D H 0.405395 0.870045 0.299439 0.097 Uiso 0.181(4) 1 calc R U P A 2
C49X C 0.4045(13) 0.9549(8) 0.2806(6) 0.076(5) Uani 0.181(4) 1 d D U P A 2
H49D H 0.422898 0.970892 0.307838 0.114 Uiso 0.181(4) 1 calc R U P A 2
H49E H 0.455189 0.950550 0.268869 0.114 Uiso 0.181(4) 1 calc R U P A 2
H49F H 0.362695 0.981995 0.264011 0.114 Uiso 0.181(4) 1 calc R U P A 2
C50 C -0.00238(16) 1.03857(10) 0.16144(7) 0.0399(5) Uani 1 1 d D . . . .
H50A H -0.002831 1.060318 0.136281 0.048 Uiso 1 1 calc R U . . .
H50B H 0.055416 1.044223 0.179726 0.048 Uiso 1 1 calc R U . . .
C51 C -0.0704(2) 1.06388(13) 0.18054(12) 0.0721(9) Uani 1 1 d D U . . .
H51A H -0.078959 1.036021 0.201613 0.087 Uiso 0.599(7) 1 calc R U P B 1
H51B H -0.125647 1.065327 0.159878 0.087 Uiso 0.599(7) 1 calc R U P B 1
H51C H -0.064399 1.049815 0.208452 0.087 Uiso 0.401(7) 1 calc R U P B 2
H51D H -0.129950 1.055882 0.164633 0.087 Uiso 0.401(7) 1 calc R U P B 2
C52 C -0.0543(4) 1.1253(2) 0.19954(18) 0.0549(13) Uani 0.599(7) 1 d D U P B 1
H52A H -0.090333 1.130964 0.219412 0.066 Uiso 0.599(7) 1 calc R U P B 1
H52B H 0.007547 1.129596 0.213506 0.066 Uiso 0.599(7) 1 calc R U P B 1
C53 C -0.0780(4) 1.1703(2) 0.16656(17) 0.0599(15) Uani 0.599(7) 1 d D U P B 1
H53A H -0.139268 1.165156 0.151911 0.072 Uiso 0.599(7) 1 calc R U P B 1
H53B H -0.040398 1.165800 0.147256 0.072 Uiso 0.599(7) 1 calc R U P B 1
C54 C -0.0643(3) 1.23475(15) 0.18738(15) 0.1011(14) Uani 1 1 d D U . . .
H54A H -0.079177 1.265334 0.166657 0.152 Uiso 0.599(7) 1 calc R U P B 1
H54B H -0.101868 1.238678 0.206371 0.152 Uiso 0.599(7) 1 calc R U P B 1
H54C H -0.003422 1.239319 0.201736 0.152 Uiso 0.599(7) 1 calc R U P B 1
H54D H -0.100289 1.266399 0.194495 0.152 Uiso 0.401(7) 1 calc R U P B 2
H54E H -0.006802 1.235498 0.205816 0.152 Uiso 0.401(7) 1 calc R U P B 2
H54F H -0.057988 1.240596 0.159793 0.152 Uiso 0.401(7) 1 calc R U P B 2
C52X C -0.0434(5) 1.1332(3) 0.1787(3) 0.0458(16) Uani 0.401(7) 1 d D U P B 2
H52C H 0.014258 1.139801 0.196895 0.055 Uiso 0.401(7) 1 calc R U P B 2
H52D H -0.038793 1.143094 0.151038 0.055 Uiso 0.401(7) 1 calc R U P B 2
C53X C -0.1089(5) 1.1732(3) 0.1906(3) 0.068(2) Uani 0.401(7) 1 d D U P B 2
H53C H -0.114766 1.165166 0.218349 0.081 Uiso 0.401(7) 1 calc R U P B 2
H53D H -0.166508 1.170320 0.171827 0.081 Uiso 0.401(7) 1 calc R U P B 2
N1 N 0.2087(2) 1.04511(15) 0.24632(11) 0.0972(11) Uani 1 1 d . . . . .
C55 C 0.2629(3) 1.07754(17) 0.25655(10) 0.0815(11) Uani 1 1 d . . . . .
C56 C 0.3331(3) 1.1191(2) 0.26930(13) 0.132(2) Uani 1 1 d . . . . .
H56A H 0.338531 1.143853 0.246483 0.198 Uiso 1 1 calc R U . . .
H56B H 0.387533 1.097547 0.279327 0.198 Uiso 1 1 calc R U . . .
H56C H 0.320953 1.144141 0.290738 0.198 Uiso 1 1 calc R U . . .
N2 N -0.0925(2) 0.76848(18) 0.00507(10) 0.1028(12) Uani 1 1 d . . . . .
C57 C -0.08006(19) 0.78370(14) 0.03735(9) 0.0570(7) Uani 1 1 d . . . . .
C58 C -0.06383(19) 0.80291(12) 0.07843(8) 0.0518(6) Uani 1 1 d . . . . .
H58A H -0.001061 0.803542 0.089908 0.078 Uiso 1 1 calc R U . . .
H58B H -0.091731 0.775600 0.093828 0.078 Uiso 1 1 calc R U . . .
H58C H -0.087637 0.842679 0.079584 0.078 Uiso 1 1 calc R U . . .
N3 N 0.4400(3) 0.91383(18) 0.40925(17) 0.1305(18) Uani 1 1 d . . . . .
C59 C 0.5094(3) 0.90094(15) 0.42025(13) 0.0779(10) Uani 1 1 d . . . . .
C60 C 0.5976(3) 0.8848(2) 0.43387(17) 0.137(2) Uani 1 1 d . . . . .
H60A H 0.602510 0.853207 0.453867 0.205 Uiso 1 1 calc R U . . .
H60B H 0.631253 0.919150 0.446064 0.205 Uiso 1 1 calc R U . . .
H60C H 0.620147 0.870793 0.411116 0.205 Uiso 1 1 calc R U . . .
N4 N 0.4062(2) 1.07575(15) 0.18990(11) 0.0894(10) Uani 1 1 d . . . . .
C61 C 0.3567(2) 1.04437(16) 0.17278(12) 0.0714(9) Uani 1 1 d . . . . .
C62 C 0.2906(3) 1.0063(2) 0.15110(17) 0.138(2) Uani 1 1 d . . . . .
H62A H 0.254889 0.991978 0.169073 0.207 Uiso 1 1 calc R U . . .
H62B H 0.317401 0.972687 0.140554 0.207 Uiso 1 1 calc R U . . .
H62C H 0.253892 1.028154 0.128765 0.207 Uiso 1 1 calc R U . . .

loop_
_atom_site_aniso_label
_atom_site_aniso_U_11
_atom_site_aniso_U_22
_atom_site_aniso_U_33
_atom_site_aniso_U_23
_atom_site_aniso_U_13
_atom_site_aniso_U_12
Zn2 0.03480(18) 0.02924(17) 0.02288(17) 0.000 0.00608(13) 0.000
Zn1 0.03477(14) 0.03401(14) 0.02530(13) -0.00118(9) 0.00764(10) -0.00383(10)
O1 0.0335(8) 0.0356(8) 0.0261(7) 0.0005(6) 0.0033(6) -0.0002(6)
O2 0.0334(7) 0.0302(7) 0.0238(7) -0.0021(6) 0.0055(6) -0.0032(6)
O3 0.0348(8) 0.0300(7) 0.0265(7) -0.0013(6) 0.0049(6) -0.0021(6)
O4 0.0357(8) 0.0361(8) 0.0279(8) 0.0019(6) 0.0087(6) -0.0017(6)
O5 0.0450(9) 0.0379(8) 0.0307(8) -0.0051(7) 0.0095(7) -0.0112(7)
C1 0.0325(10) 0.0308(10) 0.0246(10) 0.0018(8) 0.0040(8) 0.0044(8)
C2 0.0313(11) 0.0346(11) 0.0292(11) 0.0052(8) 0.0070(8) 0.0047(8)
C3 0.0361(11) 0.0382(11) 0.0283(11) 0.0028(9) 0.0114(9) 0.0071(9)
C4 0.0363(11) 0.0332(11) 0.0273(10) 0.0011(8) 0.0091(9) 0.0054(9)
C5 0.0340(11) 0.0312(10) 0.0285(10) 0.0015(8) 0.0085(8) 0.0009(8)
C6 0.0324(10) 0.0317(10) 0.0231(10) 0.0030(8) 0.0064(8) 0.0052(8)
C7 0.0445(13) 0.0365(12) 0.0340(12) -0.0042(9) 0.0125(10) 0.0028(10)
C8 0.0586(16) 0.0429(13) 0.0469(15) -0.0136(11) 0.0215(13) -0.0101(12)
C9 0.0571(16) 0.0411(13) 0.0484(15) -0.0062(11) 0.0130(12) 0.0098(12)
C10 0.0514(14) 0.0552(15) 0.0324(12) -0.0077(11) 0.0106(11) 0.0006(12)
C11 0.0351(11) 0.0300(10) 0.0252(10) 0.0008(8) 0.0102(8) -0.0004(8)
C12 0.0329(10) 0.0320(10) 0.0205(9) -0.0016(8) 0.0090(8) -0.0026(8)
C13 0.0350(11) 0.0309(10) 0.0219(10) -0.0018(8) 0.0108(8) 0.0003(8)
C14 0.0389(12) 0.0299(10) 0.0306(11) -0.0033(8) 0.0133(9) -0.0025(8)
C15 0.0356(11) 0.0351(11) 0.0327(11) -0.0051(9) 0.0115(9) -0.0049(9)
C16 0.0315(11) 0.0398(12) 0.0278(11) -0.0015(9) 0.0086(8) 0.0004(9)
C17 0.0345(11) 0.0313(10) 0.0249(10) -0.0014(8) 0.0112(8) -0.0004(8)
C18 0.0381(13) 0.0411(13) 0.0577(16) -0.0140(12) 0.0077(11) -0.0083(10)
C19 0.0558(18) 0.075(2) 0.089(2) -0.0495(19) 0.0014(17) -0.0037(16)
C20 0.0542(17) 0.0555(18) 0.103(3) 0.0108(17) 0.0135(17) -0.0222(14)
C21 0.0422(15) 0.0548(16) 0.079(2) -0.0141(15) -0.0033(14) -0.0072(12)
C22 0.0333(11) 0.0321(10) 0.0276(11) -0.0001(8) 0.0086(8) 0.0034(8)
C23 0.0335(11) 0.0276(10) 0.0253(10) -0.0004(8) 0.0050(8) 0.0014(8)
C24 0.0351(11) 0.0282(10) 0.0275(10) -0.0006(8) 0.0091(8) 0.0038(8)
C25 0.0322(11) 0.0329(11) 0.0320(11) -0.0004(9) 0.0078(9) -0.0005(8)
C26 0.0378(12) 0.0326(11) 0.0279(11) -0.0006(8) 0.0046(9) 0.0032(9)
C27 0.0402(12) 0.0332(11) 0.0267(10) 0.0014(8) 0.0090(9) 0.0045(9)
C28 0.0354(11) 0.0259(10) 0.0316(11) 0.0021(8) 0.0088(9) 0.0024(8)
C29 0.0379(12) 0.0414(12) 0.0293(11) -0.0019(9) 0.0033(9) -0.0016(9)
C30 0.0570(16) 0.0471(14) 0.0441(15) -0.0062(11) -0.0013(12) -0.0071(12)
C31 0.0474(14) 0.0556(15) 0.0411(14) -0.0041(12) -0.0034(11) 0.0067(12)
C32 0.0561(16) 0.0773(19) 0.0281(12) -0.0046(12) 0.0053(11) -0.0112(14)
C33 0.0368(11) 0.0307(10) 0.0329(11) 0.0053(9) 0.0090(9) -0.0004(9)
C34 0.0291(10) 0.0312(10) 0.0313(11) 0.0036(8) 0.0098(8) -0.0022(8)
C35 0.0329(11) 0.0320(10) 0.0333(11) 0.0044(9) 0.0116(9) -0.0008(8)
C36 0.0334(11) 0.0382(12) 0.0301(11) 0.0058(9) 0.0090(9) 0.0018(9)
C37 0.0326(11) 0.0364(11) 0.0307(11) 0.0034(9) 0.0100(9) 0.0000(9)
C38 0.0321(11) 0.0340(11) 0.0340(11) 0.0045(9) 0.0129(9) 0.0033(8)
C39 0.0281(10) 0.0362(11) 0.0303(11) 0.0053(9) 0.0082(8) -0.0008(8)
C40 0.0419(12) 0.0408(12) 0.0312(11) 0.0026(9) 0.0106(9) 0.0031(10)
C41 0.0610(16) 0.0451(14) 0.0332(13) -0.0033(10) 0.0034(11) 0.0094(12)
C42 0.0553(17) 0.092(2) 0.0428(15) -0.0065(15) 0.0245(13) -0.0108(15)
C43 0.0786(19) 0.0413(14) 0.0391(14) -0.0026(11) 0.0093(13) 0.0112(13)
C44 0.0287(10) 0.0371(11) 0.0327(11) 0.0037(9) 0.0091(9) 0.0024(8)
C45 0.0585(15) 0.0465(14) 0.0388(14) 0.0010(11) -0.0092(12) 0.0001(12)
C46 0.0410(17) 0.0519(18) 0.0451(17) 0.0005(14) 0.0011(13) -0.0019(13)
C47 0.0434(16) 0.060(2) 0.0376(17) -0.0023(14) 0.0025(12) -0.0046(14)
C48 0.053(2) 0.083(3) 0.072(3) -0.009(2) 0.0062(18) -0.027(2)
C49 0.069(3) 0.110(4) 0.086(3) -0.010(3) -0.004(2) -0.028(2)
C46X 0.062(4) 0.079(6) 0.067(8) 0.008(6) -0.005(6) -0.006(6)
C47X 0.071(7) 0.085(7) 0.076(7) 0.006(6) 0.001(7) -0.019(6)
C48X 0.094(9) 0.071(7) 0.074(7) 0.009(6) 0.011(8) -0.014(7)
C49X 0.093(13) 0.054(8) 0.079(11) 0.016(7) 0.015(9) -0.002(8)
C50 0.0499(14) 0.0298(11) 0.0370(12) -0.0014(9) 0.0041(10) -0.0056(10)
C51 0.0638(19) 0.0457(14) 0.106(3) -0.0274(16) 0.0189(18) 0.0027(14)
C52 0.070(3) 0.047(2) 0.050(3) -0.016(2) 0.018(3) 0.002(2)
C53 0.061(3) 0.053(2) 0.064(3) -0.007(2) 0.010(3) 0.003(2)
C54 0.093(3) 0.0473(16) 0.142(4) -0.004(2) -0.017(3) -0.0002(17)
C52X 0.055(4) 0.044(3) 0.040(4) -0.007(3) 0.013(3) 0.008(3)
C53X 0.069(4) 0.053(3) 0.086(6) -0.018(4) 0.026(4) 0.011(3)
N1 0.107(2) 0.092(2) 0.101(2) -0.0356(19) 0.041(2) -0.059(2)
C55 0.104(3) 0.088(2) 0.056(2) -0.0197(18) 0.0241(19) -0.053(2)
C56 0.161(5) 0.157(4) 0.077(3) -0.036(3) 0.022(3) -0.116(4)
N2 0.103(3) 0.143(3) 0.068(2) -0.023(2) 0.0296(19) -0.023(2)
C57 0.0563(17) 0.0637(18) 0.0525(17) 0.0023(14) 0.0152(14) -0.0032(14)
C58 0.0587(16) 0.0483(15) 0.0474(15) 0.0033(12) 0.0097(12) 0.0038(12)
N3 0.080(3) 0.099(3) 0.224(6) -0.019(3) 0.059(3) -0.003(2)
C59 0.088(3) 0.058(2) 0.097(3) -0.0027(18) 0.039(2) 0.0037(19)
C60 0.137(4) 0.117(4) 0.126(4) -0.032(3) -0.034(3) 0.055(3)
N4 0.093(2) 0.075(2) 0.109(3) -0.0034(19) 0.041(2) -0.0229(18)
C61 0.072(2) 0.069(2) 0.080(2) 0.0149(18) 0.0310(19) -0.0105(18)
C62 0.146(4) 0.124(4) 0.125(4) 0.009(3) -0.006(3) -0.080(4)

loop_
_atom_type_symbol
_atom_type_description
_atom_type_scat_dispersion_real
_atom_type_scat_dispersion_imag
_atom_type_scat_source
C C 0.0032 0.0016 'International Tables Vol C Tables 4.2.6.8 and 6.1.1.4'
H H 0.0000 0.0000 'International Tables Vol C Tables 4.2.6.8 and 6.1.1.4'
O O 0.0108 0.0059 'International Tables Vol C Tables 4.2.6.8 and 6.1.1.4'
Zn Zn 0.3000 1.3809 'International Tables Vol C Tables 4.2.6.8 and 6.1.1.4'
N N 0.0063 0.0033 'International Tables Vol C Tables 4.2.6.8 and 6.1.1.4'

loop_
_geom_angle_atom_site_label_1
_geom_angle_atom_site_label_2
_geom_angle_atom_site_label_3
_geom_angle
_geom_angle_site_symmetry_1
_geom_angle_site_symmetry_3
_geom_angle_publ_flag
O5 Zn2 O5 139.02(10) 2 . ?
O5 Zn2 O2 82.52(6) 2 2 ?
O5 Zn2 O2 118.55(6) . 2 ?
O5 Zn2 O2 118.55(6) 2 . ?
O5 Zn2 O2 82.52(6) . . ?
O2 Zn2 O2 120.42(8) 2 . ?
O5 Zn2 Zn1 143.25(5) 2 . ?
O5 Zn2 Zn1 40.49(5) . . ?
O2 Zn2 Zn1 133.14(4) 2 . ?
O2 Zn2 Zn1 42.14(4) . . ?
O5 Zn2 Zn1 40.49(5) 2 2 ?
O5 Zn2 Zn1 143.25(5) . 2 ?
O2 Zn2 Zn1 42.13(4) 2 2 ?
O2 Zn2 Zn1 133.14(4) . 2 ?
Zn1 Zn2 Zn1 173.332(15) . 2 ?
O4 Zn1 O5 127.10(7) . . ?
O4 Zn1 O2 150.98(6) . . ?
O5 Zn1 O2 81.92(6) . . ?
O4 Zn1 O3 92.28(6) . . ?
O5 Zn1 O3 91.36(6) . . ?
O2 Zn1 O3 86.13(5) . . ?
O4 Zn1 O1 87.29(6) . . ?
O5 Zn1 O1 100.11(6) . . ?
O2 Zn1 O1 87.46(5) . . ?
O3 Zn1 O1 165.94(5) . . ?
O4 Zn1 Zn2 166.55(5) . . ?
O5 Zn1 Zn2 39.72(5) . . ?
O2 Zn1 Zn2 42.31(4) . . ?
O3 Zn1 Zn2 86.18(4) . . ?
O1 Zn1 Zn2 97.41(4) . . ?
C1 O1 C45 114.36(17) . . ?
C1 O1 Zn1 117.27(11) . . ?
C45 O1 Zn1 128.27(14) . . ?
C12 O2 Zn1 136.67(12) . . ?
C12 O2 Zn2 127.18(12) . . ?
Zn1 O2 Zn2 95.56(6) . . ?
C23 O3 C50 114.54(16) . . ?
C23 O3 Zn1 118.21(11) . . ?
C50 O3 Zn1 124.15(13) . . ?
C34 O4 Zn1 136.32(13) . . ?
Zn2 O5 Zn1 99.79(7) . . ?
Zn2 O5 H5 131.9(16) . . ?
Zn1 O5 H5 124.2(16) . . ?
C6 C1 O1 119.68(18) . . ?
C6 C1 C2 120.75(19) . . ?
O1 C1 C2 119.56(18) . . ?
C3 C2 C1 117.9(2) . . ?
C3 C2 C44 120.05(19) . . ?
C1 C2 C44 121.78(19) . . ?
C2 C3 C4 123.0(2) . . ?
C2 C3 H3 118.5 . . ?
C4 C3 H3 118.5 . . ?
C5 C4 C3 117.06(19) . . ?
C5 C4 C7 122.7(2) . . ?
C3 C4 C7 120.24(19) . . ?
C4 C5 C6 122.0(2) . . ?
C4 C5 H5A 119.0 . . ?
C6 C5 H5A 119.0 . . ?
C1 C6 C5 118.81(19) . . ?
C1 C6 C11 122.29(18) . . ?
C5 C6 C11 118.90(18) . . ?
C8 C7 C4 111.90(18) . . ?
C8 C7 C10 108.4(2) . . ?
C4 C7 C10 110.18(19) . . ?
C8 C7 C9 108.4(2) . . ?
C4 C7 C9 108.67(19) . . ?
C10 C7 C9 109.29(19) . . ?
C7 C8 H8A 109.5 . . ?
C7 C8 H8B 109.5 . . ?
H8A C8 H8B 109.5 . . ?
C7 C8 H8C 109.5 . . ?
H8A C8 H8C 109.5 . . ?
H8B C8 H8C 109.5 . . ?
C7 C9 H9A 109.5 . . ?
C7 C9 H9B 109.5 . . ?
H9A C9 H9B 109.5 . . ?
C7 C9 H9C 109.5 . . ?
H9A C9 H9C 109.5 . . ?
H9B C9 H9C 109.5 . . ?
C7 C10 H10A 109.5 . . ?
C7 C10 H10B 109.5 . . ?
H10A C10 H10B 109.5 . . ?
C7 C10 H10C 109.5 . . ?
H10A C10 H10C 109.5 . . ?
H10B C10 H10C 109.5 . . ?
C6 C11 C13 112.12(16) . . ?
C6 C11 H11A 109.2 . . ?
C13 C11 H11A 109.2 . . ?
C6 C11 H11B 109.2 . . ?
C13 C11 H11B 109.2 . . ?
H11A C11 H11B 107.9 . . ?
O2 C12 C13 119.82(18) . . ?
O2 C12 C17 120.53(18) . . ?
C13 C12 C17 119.63(18) . . ?
C14 C13 C12 119.22(19) . . ?
C14 C13 C11 120.35(18) . . ?
C12 C13 C11 120.39(18) . . ?
C13 C14 C15 122.58(19) . . ?
C13 C14 H14 118.7 . . ?
C15 C14 H14 118.7 . . ?
C16 C15 C14 116.83(19) . . ?
C16 C15 C18 123.2(2) . . ?
C14 C15 C18 120.0(2) . . ?
C17 C16 C15 122.6(2) . . ?
C17 C16 H16 118.7 . . ?
C15 C16 H16 118.7 . . ?
C16 C17 C12 119.11(19) . . ?
C16 C17 C22 119.63(19) . . ?
C12 C17 C22 121.17(18) . . ?
C15 C18 C19 108.8(2) . . ?
C15 C18 C21 111.8(2) . . ?
C19 C18 C21 108.8(2) . . ?
C15 C18 C20 109.6(2) . . ?
C19 C18 C20 108.8(3) . . ?
C21 C18 C20 108.9(2) . . ?
C18 C19 H19A 109.5 . . ?
C18 C19 H19B 109.5 . . ?
H19A C19 H19B 109.5 . . ?
C18 C19 H19C 109.5 . . ?
H19A C19 H19C 109.5 . . ?
H19B C19 H19C 109.5 . . ?
C18 C20 H20A 109.5 . . ?
C18 C20 H20B 109.5 . . ?
H20A C20 H20B 109.5 . . ?
C18 C20 H20C 109.5 . . ?
H20A C20 H20C 109.5 . . ?
H20B C20 H20C 109.5 . . ?
C18 C21 H21A 109.5 . . ?
C18 C21 H21B 109.5 . . ?
H21A C21 H21B 109.5 . . ?
C18 C21 H21C 109.5 . . ?
H21A C21 H21C 109.5 . . ?
H21B C21 H21C 109.5 . . ?
C24 C22 C17 109.97(16) . . ?
C24 C22 H22A 109.7 . . ?
C17 C22 H22A 109.7 . . ?
C24 C22 H22B 109.7 . . ?
C17 C22 H22B 109.7 . . ?
H22A C22 H22B 108.2 . . ?
C28 C23 C24 121.64(19) . . ?
C28 C23 O3 119.61(18) . . ?
C24 C23 O3 118.69(18) . . ?
C25 C24 C23 117.87(19) . . ?
C25 C24 C22 119.67(19) . . ?
C23 C24 C22 122.27(19) . . ?
C24 C25 C26 122.7(2) . . ?
C24 C25 H25 118.7 . . ?
C26 C25 H25 118.7 . . ?
C27 C26 C25 117.23(19) . . ?
C27 C26 C29 123.1(2) . . ?
C25 C26 C29 119.7(2) . . ?
C26 C27 C28 122.3(2) . . ?
C26 C27 H27 118.9 . . ?
C28 C27 H27 118.9 . . ?
C23 C28 C27 117.97(19) . . ?
C23 C28 C33 122.57(19) . . ?
C27 C28 C33 119.33(19) . . ?
C32 C29 C26 112.26(19) . . ?
C32 C29 C30 108.5(2) . . ?
C26 C29 C30 109.52(19) . . ?
C32 C29 C31 108.5(2) . . ?
C26 C29 C31 108.78(18) . . ?
C30 C29 C31 109.2(2) . . ?
C29 C30 H30A 109.5 . . ?
C29 C30 H30B 109.5 . . ?
H30A C30 H30B 109.5 . . ?
C29 C30 H30C 109.5 . . ?
H30A C30 H30C 109.5 . . ?
H30B C30 H30C 109.5 . . ?
C29 C31 H31A 109.5 . . ?
C29 C31 H31B 109.5 . . ?
H31A C31 H31B 109.5 . . ?
C29 C31 H31C 109.5 . . ?
H31A C31 H31C 109.5 . . ?
H31B C31 H31C 109.5 . . ?
C29 C32 H32A 109.5 . . ?
C29 C32 H32B 109.5 . . ?
H32A C32 H32B 109.5 . . ?
C29 C32 H32C 109.5 . . ?
H32A C32 H32C 109.5 . . ?
H32B C32 H32C 109.5 . . ?
C35 C33 C28 111.71(17) . . ?
C35 C33 H33A 109.3 . . ?
C28 C33 H33A 109.3 . . ?
C35 C33 H33B 109.3 . . ?
C28 C33 H33B 109.3 . . ?
H33A C33 H33B 107.9 . . ?
O4 C34 C39 121.26(19) . . ?
O4 C34 C35 120.93(19) . . ?
C39 C34 C35 117.76(19) . . ?
C36 C35 C34 120.0(2) . . ?
C36 C35 C33 119.85(19) . . ?
C34 C35 C33 120.14(19) . . ?
C37 C36 C35 122.9(2) . . ?
C37 C36 H36 118.6 . . ?
C35 C36 H36 118.6 . . ?
C36 C37 C38 116.2(2) . . ?
C36 C37 C40 122.35(19) . . ?
C38 C37 C40 121.46(19) . . ?
C39 C38 C37 122.9(2) . . ?
C39 C38 H38 118.5 . . ?
C37 C38 H38 118.5 . . ?
C38 C39 C34 120.19(19) . . ?
C38 C39 C44 119.92(19) . . ?
C34 C39 C44 119.73(19) . . ?
C42 C40 C41 108.5(2) . . ?
C42 C40 C43 108.9(2) . . ?
C41 C40 C43 107.6(2) . . ?
C42 C40 C37 109.0(2) . . ?
C41 C40 C37 111.81(19) . . ?
C43 C40 C37 110.94(19) . . ?
C40 C41 H41A 109.5 . . ?
C40 C41 H41B 109.5 . . ?
H41A C41 H41B 109.5 . . ?
C40 C41 H41C 109.5 . . ?
H41A C41 H41C 109.5 . . ?
H41B C41 H41C 109.5 . . ?
C40 C42 H42A 109.5 . . ?
C40 C42 H42B 109.5 . . ?
H42A C42 H42B 109.5 . . ?
C40 C42 H42C 109.5 . . ?
H42A C42 H42C 109.5 . . ?
H42B C42 H42C 109.5 . . ?
C40 C43 H43A 109.5 . . ?
C40 C43 H43B 109.5 . . ?
H43A C43 H43B 109.5 . . ?
C40 C43 H43C 109.5 . . ?
H43A C43 H43C 109.5 . . ?
H43B C43 H43C 109.5 . . ?
C39 C44 C2 109.45(17) . . ?
C39 C44 H44A 109.8 . . ?
C2 C44 H44A 109.8 . . ?
C39 C44 H44B 109.8 . . ?
C2 C44 H44B 109.8 . . ?
H44A C44 H44B 108.2 . . ?
C46X C45 O1 146.2(9) . . ?
O1 C45 C46 109.6(2) . . ?
O1 C45 H45A 109.8 . . ?
C46 C45 H45A 109.8 . . ?
O1 C45 H45B 109.8 . . ?
C46 C45 H45B 109.8 . . ?
H45A C45 H45B 108.2 . . ?
C46X C45 H45C 100.3 . . ?
O1 C45 H45C 100.3 . . ?
C46X C45 H45D 100.3 . . ?
O1 C45 H45D 100.3 . . ?
H45C C45 H45D 104.3 . . ?
C47 C46 C45 114.0(3) . . ?
C47 C46 H46A 108.8 . . ?
C45 C46 H46A 108.8 . . ?
C47 C46 H46B 108.8 . . ?
C45 C46 H46B 108.8 . . ?
H46A C46 H46B 107.7 . . ?
C46 C47 C48 114.5(3) . . ?
C46 C47 H47A 108.6 . . ?
C48 C47 H47A 108.6 . . ?
C46 C47 H47B 108.6 . . ?
C48 C47 H47B 108.6 . . ?
H47A C47 H47B 107.6 . . ?
C49 C48 C47 115.1(4) . . ?
C49 C48 H48A 108.5 . . ?
C47 C48 H48A 108.5 . . ?
C49 C48 H48B 108.5 . . ?
C47 C48 H48B 108.5 . . ?
H48A C48 H48B 107.5 . . ?
C48 C49 H49A 109.5 . . ?
C48 C49 H49B 109.5 . . ?
H49A C49 H49B 109.5 . . ?
C48 C49 H49C 109.5 . . ?
H49A C49 H49C 109.5 . . ?
H49B C49 H49C 109.5 . . ?
C45 C46X C47X 100.1(13) . . ?
C45 C46X H46C 111.8 . . ?
C47X C46X H46C 111.8 . . ?
C45 C46X H46D 111.8 . . ?
C47X C46X H46D 111.8 . . ?
H46C C46X H46D 109.5 . . ?
C46X C47X C48X 113.0(15) . . ?
C46X C47X H47C 109.0 . . ?
C48X C47X H47C 109.0 . . ?
C46X C47X H47D 109.0 . . ?
C48X C47X H47D 109.0 . . ?
H47C C47X H47D 107.8 . . ?
C49X C48X C47X 113.9(15) . . ?
C49X C48X H48C 108.8 . . ?
C47X C48X H48C 108.8 . . ?
C49X C48X H48D 108.8 . . ?
C47X C48X H48D 108.8 . . ?
H48C C48X H48D 107.7 . . ?
C48X C49X H49D 109.5 . . ?
C48X C49X H49E 109.5 . . ?
H49D C49X H49E 109.5 . . ?
C48X C49X H49F 109.5 . . ?
H49D C49X H49F 109.5 . . ?
H49E C49X H49F 109.5 . . ?
O3 C50 C51 112.5(2) . . ?
O3 C50 H50A 109.1 . . ?
C51 C50 H50A 109.1 . . ?
O3 C50 H50B 109.1 . . ?
C51 C50 H50B 109.1 . . ?
H50A C50 H50B 107.8 . . ?
C50 C51 C52 117.9(3) . . ?
C50 C51 C52X 97.5(3) . . ?
C50 C51 H51A 107.8 . . ?
C52 C51 H51A 107.8 . . ?
C50 C51 H51B 107.8 . . ?
C52 C51 H51B 107.8 . . ?
H51A C51 H51B 107.2 . . ?
C50 C51 H51C 112.3 . . ?
C52X C51 H51C 112.3 . . ?
C50 C51 H51D 112.3 . . ?
C52X C51 H51D 112.3 . . ?
H51C C51 H51D 109.9 . . ?
C53 C52 C51 108.0(4) . . ?
C53 C52 H52A 110.1 . . ?
C51 C52 H52A 110.1 . . ?
C53 C52 H52B 110.1 . . ?
C51 C52 H52B 110.1 . . ?
H52A C52 H52B 108.4 . . ?
C52 C53 C54 107.2(4) . . ?
C52 C53 H53A 110.3 . . ?
C54 C53 H53A 110.3 . . ?
C52 C53 H53B 110.3 . . ?
C54 C53 H53B 110.3 . . ?
H53A C53 H53B 108.5 . . ?
C53 C54 H54A 109.5 . . ?
C53 C54 H54B 109.5 . . ?
H54A C54 H54B 109.5 . . ?
C53 C54 H54C 109.5 . . ?
H54A C54 H54C 109.5 . . ?
H54B C54 H54C 109.5 . . ?
C53X C54 H54D 109.5 . . ?
C53X C54 H54E 109.5 . . ?
H54D C54 H54E 109.5 . . ?
C53X C54 H54F 109.5 . . ?
H54D C54 H54F 109.5 . . ?
H54E C54 H54F 109.5 . . ?
C53X C52X C51 111.5(6) . . ?
C53X C52X H52C 109.3 . . ?
C51 C52X H52C 109.3 . . ?
C53X C52X H52D 109.3 . . ?
C51 C52X H52D 109.3 . . ?
H52C C52X H52D 108.0 . . ?
C52X C53X C54 99.5(6) . . ?
C52X C53X H53C 111.9 . . ?
C54 C53X H53C 111.9 . . ?
C52X C53X H53D 111.9 . . ?
C54 C53X H53D 111.9 . . ?
H53C C53X H53D 109.6 . . ?
N1 C55 C56 179.3(5) . . ?
C55 C56 H56A 109.5 . . ?
C55 C56 H56B 109.5 . . ?
H56A C56 H56B 109.5 . . ?
C55 C56 H56C 109.5 . . ?
H56A C56 H56C 109.5 . . ?
H56B C56 H56C 109.5 . . ?
N2 C57 C58 179.7(5) . . ?
C57 C58 H58A 109.5 . . ?
C57 C58 H58B 109.5 . . ?
H58A C58 H58B 109.5 . . ?
C57 C58 H58C 109.5 . . ?
H58A C58 H58C 109.5 . . ?
H58B C58 H58C 109.5 . . ?
N3 C59 C60 179.5(6) . . ?
C59 C60 H60A 109.5 . . ?
C59 C60 H60B 109.5 . . ?
H60A C60 H60B 109.5 . . ?
C59 C60 H60C 109.5 . . ?
H60A C60 H60C 109.5 . . ?
H60B C60 H60C 109.5 . . ?
N4 C61 C62 177.3(5) . . ?
C61 C62 H62A 109.5 . . ?
C61 C62 H62B 109.5 . . ?
H62A C62 H62B 109.5 . . ?
C61 C62 H62C 109.5 . . ?
H62A C62 H62C 109.5 . . ?
H62B C62 H62C 109.5 . . ?

loop_
_geom_bond_atom_site_label_1
_geom_bond_atom_site_label_2
_geom_bond_distance
_geom_bond_site_symmetry_2
_geom_bond_publ_flag
Zn2 O5 1.9134(16) 2 ?
Zn2 O5 1.9134(16) . ?
Zn2 O2 1.9955(14) 2 ?
Zn2 O2 1.9955(14) . ?
Zn2 Zn1 2.9507(3) . ?
Zn2 Zn1 2.9508(3) 2 ?
Zn1 O4 1.8755(15) . ?
Zn1 O5 1.9442(15) . ?
Zn1 O2 1.9889(14) . ?
Zn1 O3 2.2587(14) . ?
Zn1 O1 2.2756(14) . ?
O1 C1 1.402(2) . ?
O1 C45 1.445(3) . ?
O2 C12 1.358(2) . ?
O3 C23 1.400(2) . ?
O3 C50 1.449(2) . ?
O4 C34 1.337(3) . ?
O5 H5 0.92(3) . ?
C1 C6 1.390(3) . ?
C1 C2 1.403(3) . ?
C2 C3 1.384(3) . ?
C2 C44 1.519(3) . ?
C3 C4 1.397(3) . ?
C3 H3 0.9500 . ?
C4 C5 1.385(3) . ?
C4 C7 1.533(3) . ?
C5 C6 1.399(3) . ?
C5 H5A 0.9500 . ?
C6 C11 1.514(3) . ?
C7 C8 1.533(3) . ?
C7 C10 1.537(3) . ?
C7 C9 1.537(3) . ?
C8 H8A 0.9800 . ?
C8 H8B 0.9800 . ?
C8 H8C 0.9800 . ?
C9 H9A 0.9800 . ?
C9 H9B 0.9800 . ?
C9 H9C 0.9800 . ?
C10 H10A 0.9800 . ?
C10 H10B 0.9800 . ?
C10 H10C 0.9800 . ?
C11 C13 1.516(3) . ?
C11 H11A 0.9900 . ?
C11 H11B 0.9900 . ?
C12 C13 1.403(3) . ?
C12 C17 1.406(3) . ?
C13 C14 1.390(3) . ?
C14 C15 1.398(3) . ?
C14 H14 0.9500 . ?
C15 C16 1.394(3) . ?
C15 C18 1.528(3) . ?
C16 C17 1.391(3) . ?
C16 H16 0.9500 . ?
C17 C22 1.519(3) . ?
C18 C19 1.528(4) . ?
C18 C21 1.528(4) . ?
C18 C20 1.531(4) . ?
C19 H19A 0.9800 . ?
C19 H19B 0.9800 . ?
C19 H19C 0.9800 . ?
C20 H20A 0.9800 . ?
C20 H20B 0.9800 . ?
C20 H20C 0.9800 . ?
C21 H21A 0.9800 . ?
C21 H21B 0.9800 . ?
C21 H21C 0.9800 . ?
C22 C24 1.518(3) . ?
C22 H22A 0.9900 . ?
C22 H22B 0.9900 . ?
C23 C28 1.394(3) . ?
C23 C24 1.397(3) . ?
C24 C25 1.385(3) . ?
C25 C26 1.399(3) . ?
C25 H25 0.9500 . ?
C26 C27 1.392(3) . ?
C26 C29 1.533(3) . ?
C27 C28 1.396(3) . ?
C27 H27 0.9500 . ?
C28 C33 1.525(3) . ?
C29 C32 1.529(3) . ?
C29 C30 1.534(3) . ?
C29 C31 1.536(3) . ?
C30 H30A 0.9800 . ?
C30 H30B 0.9800 . ?
C30 H30C 0.9800 . ?
C31 H31A 0.9800 . ?
C31 H31B 0.9800 . ?
C31 H31C 0.9800 . ?
C32 H32A 0.9800 . ?
C32 H32B 0.9800 . ?
C32 H32C 0.9800 . ?
C33 C35 1.513(3) . ?
C33 H33A 0.9900 . ?
C33 H33B 0.9900 . ?
C34 C39 1.409(3) . ?
C34 C35 1.411(3) . ?
C35 C36 1.395(3) . ?
C36 C37 1.389(3) . ?
C36 H36 0.9500 . ?
C37 C38 1.398(3) . ?
C37 C40 1.537(3) . ?
C38 C39 1.386(3) . ?
C38 H38 0.9500 . ?
C39 C44 1.515(3) . ?
C40 C42 1.524(3) . ?
C40 C41 1.524(3) . ?
C40 C43 1.531(3) . ?
C41 H41A 0.9800 . ?
C41 H41B 0.9800 . ?
C41 H41C 0.9800 . ?
C42 H42A 0.9800 . ?
C42 H42B 0.9800 . ?
C42 H42C 0.9800 . ?
C43 H43A 0.9800 . ?
C43 H43B 0.9800 . ?
C43 H43C 0.9800 . ?
C44 H44A 0.9900 . ?
C44 H44B 0.9900 . ?
C45 C46X 1.316(13) . ?
C45 C46 1.508(4) . ?
C45 H45A 0.9900 . ?
C45 H45B 0.9900 . ?
C45 H45C 0.9900 . ?
C45 H45D 0.9900 . ?
C46 C47 1.508(4) . ?
C46 H46A 0.9900 . ?
C46 H46B 0.9900 . ?
C47 C48 1.542(5) . ?
C47 H47A 0.9900 . ?
C47 H47B 0.9900 . ?
C48 C49 1.470(6) . ?
C48 H48A 0.9900 . ?
C48 H48B 0.9900 . ?
C49 H49A 0.9800 . ?
C49 H49B 0.9800 . ?
C49 H49C 0.9800 . ?
C46X C47X 1.524(16) . ?
C46X H46C 0.9900 . ?
C46X H46D 0.9900 . ?
C47X C48X 1.525(17) . ?
C47X H47C 0.9900 . ?
C47X H47D 0.9900 . ?
C48X C49X 1.477(17) . ?
C48X H48C 0.9900 . ?
C48X H48D 0.9900 . ?
C49X H49D 0.9800 . ?
C49X H49E 0.9800 . ?
C49X H49F 0.9800 . ?
C50 C51 1.494(4) . ?
C50 H50A 0.9900 . ?
C50 H50B 0.9900 . ?
C51 C52 1.531(5) . ?
C51 C52X 1.632(7) . ?
C51 H51A 0.9900 . ?
C51 H51B 0.9900 . ?
C51 H51C 0.9900 . ?
C51 H51D 0.9900 . ?
C52 C53 1.502(8) . ?
C52 H52A 0.9900 . ?
C52 H52B 0.9900 . ?
C53 C54 1.616(6) . ?
C53 H53A 0.9900 . ?
C53 H53B 0.9900 . ?
C54 C53X 1.576(8) . ?
C54 H54A 0.9800 . ?
C54 H54B 0.9800 . ?
C54 H54C 0.9800 . ?
C54 H54D 0.9800 . ?
C54 H54E 0.9800 . ?
C54 H54F 0.9800 . ?
C52X C53X 1.501(9) . ?
C52X H52C 0.9900 . ?
C52X H52D 0.9900 . ?
C53X H53C 0.9900 . ?
C53X H53D 0.9900 . ?
N1 C55 1.122(4) . ?
C55 C56 1.444(5) . ?
C56 H56A 0.9800 . ?
C56 H56B 0.9800 . ?
C56 H56C 0.9800 . ?
N2 C57 1.130(4) . ?
C57 C58 1.436(4) . ?
C58 H58A 0.9800 . ?
C58 H58B 0.9800 . ?
C58 H58C 0.9800 . ?
N3 C59 1.115(5) . ?
C59 C60 1.412(6) . ?
C60 H60A 0.9800 . ?
C60 H60B 0.9800 . ?
C60 H60C 0.9800 . ?
N4 C61 1.118(4) . ?
C61 C62 1.424(5) . ?
C62 H62A 0.9800 . ?
C62 H62B 0.9800 . ?
C62 H62C 0.9800 . ?

loop_
_geom_hbond_atom_site_label_D
_geom_hbond_atom_site_label_H
_geom_hbond_atom_site_label_A
_geom_hbond_distance_DH
_geom_hbond_distance_HA
_geom_hbond_distance_DA
_geom_hbond_angle_DHA
_geom_hbond_site_symmetry_A
_geom_hbond_publ_flag
O5 H5 N1 0.92(3) 1.98(3) 2.890(3) 170(2) . yes
C46 H46B O5 0.99 2.47 3.267(4) 137.6 . yes
C62 H62A O4 0.98 2.50 3.061(4) 116.4 . yes

loop_
_geom_torsion_atom_site_label_1
_geom_torsion_atom_site_label_2
_geom_torsion_atom_site_label_3
_geom_torsion_atom_site_label_4
_geom_torsion
_geom_torsion_site_symmetry_1
_geom_torsion_site_symmetry_2
_geom_torsion_site_symmetry_3
_geom_torsion_site_symmetry_4
_geom_torsion_publ_flag
O5 Zn1 O4 C34 -174.77(18) . . . . ?
O2 Zn1 O4 C34 4.8(3) . . . . ?
O3 Zn1 O4 C34 -81.34(19) . . . . ?
O1 Zn1 O4 C34 84.59(19) . . . . ?
Zn2 Zn1 O4 C34 -164.46(15) . . . . ?
C45 O1 C1 C6 95.6(2) . . . . ?
Zn1 O1 C1 C6 -87.74(19) . . . . ?
C45 O1 C1 C2 -85.5(2) . . . . ?
Zn1 O1 C1 C2 91.23(19) . . . . ?
C6 C1 C2 C3 -6.8(3) . . . . ?
O1 C1 C2 C3 174.24(18) . . . . ?
C6 C1 C2 C44 167.28(19) . . . . ?
O1 C1 C2 C44 -11.7(3) . . . . ?
C1 C2 C3 C4 3.1(3) . . . . ?
C44 C2 C3 C4 -171.12(19) . . . . ?
C2 C3 C4 C5 2.1(3) . . . . ?
C2 C3 C4 C7 -175.5(2) . . . . ?
C3 C4 C5 C6 -3.8(3) . . . . ?
C7 C4 C5 C6 173.79(19) . . . . ?
O1 C1 C6 C5 -175.80(17) . . . . ?
C2 C1 C6 C5 5.2(3) . . . . ?
O1 C1 C6 C11 4.5(3) . . . . ?
C2 C1 C6 C11 -174.45(19) . . . . ?
C4 C5 C6 C1 0.2(3) . . . . ?
C4 C5 C6 C11 179.94(19) . . . . ?
C5 C4 C7 C8 6.9(3) . . . . ?
C3 C4 C7 C8 -175.5(2) . . . . ?
C5 C4 C7 C10 127.5(2) . . . . ?
C3 C4 C7 C10 -54.9(3) . . . . ?
C5 C4 C7 C9 -112.8(2) . . . . ?
C3 C4 C7 C9 64.8(3) . . . . ?
C1 C6 C11 C13 100.6(2) . . . . ?
C5 C6 C11 C13 -79.1(2) . . . . ?
Zn1 O2 C12 C13 89.9(2) . . . . ?
Zn2 O2 C12 C13 -101.25(19) . . . . ?
Zn1 O2 C12 C17 -91.1(2) . . . . ?
Zn2 O2 C12 C17 77.7(2) . . . . ?
O2 C12 C13 C14 178.89(17) . . . . ?
C17 C12 C13 C14 -0.1(3) . . . . ?
O2 C12 C13 C11 -3.4(3) . . . . ?
C17 C12 C13 C11 177.61(17) . . . . ?
C6 C11 C13 C14 88.8(2) . . . . ?
C6 C11 C13 C12 -88.9(2) . . . . ?
C12 C13 C14 C15 0.5(3) . . . . ?
C11 C13 C14 C15 -177.20(19) . . . . ?
C13 C14 C15 C16 -0.6(3) . . . . ?
C13 C14 C15 C18 178.7(2) . . . . ?
C14 C15 C16 C17 0.3(3) . . . . ?
C18 C15 C16 C17 -179.0(2) . . . . ?
C15 C16 C17 C12 0.1(3) . . . . ?
C15 C16 C17 C22 176.66(19) . . . . ?
O2 C12 C17 C16 -179.16(17) . . . . ?
C13 C12 C17 C16 -0.2(3) . . . . ?
O2 C12 C17 C22 4.3(3) . . . . ?
C13 C12 C17 C22 -176.72(18) . . . . ?
C16 C15 C18 C19 116.8(3) . . . . ?
C14 C15 C18 C19 -62.5(3) . . . . ?
C16 C15 C18 C21 -3.4(3) . . . . ?
C14 C15 C18 C21 177.4(2) . . . . ?
C16 C15 C18 C20 -124.3(3) . . . . ?
C14 C15 C18 C20 56.4(3) . . . . ?
C16 C17 C22 C24 -88.4(2) . . . . ?
C12 C17 C22 C24 88.1(2) . . . . ?
C50 O3 C23 C28 76.7(2) . . . . ?
Zn1 O3 C23 C28 -84.3(2) . . . . ?
C50 O3 C23 C24 -106.2(2) . . . . ?
Zn1 O3 C23 C24 92.88(19) . . . . ?
C28 C23 C24 C25 -6.3(3) . . . . ?
O3 C23 C24 C25 176.61(18) . . . . ?
C28 C23 C24 C22 168.85(19) . . . . ?
O3 C23 C24 C22 -8.2(3) . . . . ?
C17 C22 C24 C25 78.5(2) . . . . ?
C17 C22 C24 C23 -96.5(2) . . . . ?
C23 C24 C25 C26 1.8(3) . . . . ?
C22 C24 C25 C26 -173.49(19) . . . . ?
C24 C25 C26 C27 2.6(3) . . . . ?
C24 C25 C26 C29 -178.21(19) . . . . ?
C25 C26 C27 C28 -2.8(3) . . . . ?
C29 C26 C27 C28 178.0(2) . . . . ?
C24 C23 C28 C27 6.1(3) . . . . ?
O3 C23 C28 C27 -176.82(18) . . . . ?
C24 C23 C28 C33 -169.79(19) . . . . ?
O3 C23 C28 C33 7.3(3) . . . . ?
C26 C27 C28 C23 -1.4(3) . . . . ?
C26 C27 C28 C33 174.65(19) . . . . ?
C27 C26 C29 C32 -2.1(3) . . . . ?
C25 C26 C29 C32 178.8(2) . . . . ?
C27 C26 C29 C30 118.5(2) . . . . ?
C25 C26 C29 C30 -60.6(3) . . . . ?
C27 C26 C29 C31 -122.2(2) . . . . ?
C25 C26 C29 C31 58.7(3) . . . . ?
C23 C28 C33 C35 98.0(2) . . . . ?
C27 C28 C33 C35 -77.9(2) . . . . ?
Zn1 O4 C34 C39 -95.8(2) . . . . ?
Zn1 O4 C34 C35 86.9(2) . . . . ?
O4 C34 C35 C36 -179.77(19) . . . . ?
C39 C34 C35 C36 2.8(3) . . . . ?
O4 C34 C35 C33 -1.4(3) . . . . ?
C39 C34 C35 C33 -178.81(18) . . . . ?
C28 C33 C35 C36 86.8(2) . . . . ?
C28 C33 C35 C34 -91.5(2) . . . . ?
C34 C35 C36 C37 -1.4(3) . . . . ?
C33 C35 C36 C37 -179.8(2) . . . . ?
C35 C36 C37 C38 -0.9(3) . . . . ?
C35 C36 C37 C40 -179.1(2) . . . . ?
C36 C37 C38 C39 1.7(3) . . . . ?
C40 C37 C38 C39 180.0(2) . . . . ?
C37 C38 C39 C34 -0.3(3) . . . . ?
C37 C38 C39 C44 175.07(19) . . . . ?
O4 C34 C39 C38 -179.41(18) . . . . ?
C35 C34 C39 C38 -2.0(3) . . . . ?
O4 C34 C39 C44 5.2(3) . . . . ?
C35 C34 C39 C44 -177.38(18) . . . . ?
C36 C37 C40 C42 102.1(3) . . . . ?
C38 C37 C40 C42 -76.0(3) . . . . ?
C36 C37 C40 C41 -17.9(3) . . . . ?
C38 C37 C40 C41 164.0(2) . . . . ?
C36 C37 C40 C43 -138.0(2) . . . . ?
C38 C37 C40 C43 43.8(3) . . . . ?
C38 C39 C44 C2 -87.1(2) . . . . ?
C34 C39 C44 C2 88.3(2) . . . . ?
C3 C2 C44 C39 79.5(2) . . . . ?
C1 C2 C44 C39 -94.5(2) . . . . ?
C1 O1 C45 C46X 81.5(14) . . . . ?
Zn1 O1 C45 C46X -94.8(14) . . . . ?
C1 O1 C45 C46 147.6(2) . . . . ?
Zn1 O1 C45 C46 -28.7(3) . . . . ?
O1 C45 C46 C47 -169.3(3) . . . . ?
C45 C46 C47 C48 -175.5(3) . . . . ?
C46 C47 C48 C49 -175.1(4) . . . . ?
O1 C45 C46X C47X 66.8(19) . . . . ?
C45 C46X C47X C48X 110(2) . . . . ?
C46X C47X C48X C49X 167.6(19) . . . . ?
C23 O3 C50 C51 83.0(3) . . . . ?
Zn1 O3 C50 C51 -117.4(2) . . . . ?
O3 C50 C51 C52 167.5(3) . . . . ?
O3 C50 C51 C52X -171.0(3) . . . . ?
C50 C51 C52 C53 81.0(5) . . . . ?
C51 C52 C53 C54 177.8(4) . . . . ?
C50 C51 C52X C53X 171.7(6) . . . . ?
C51 C52X C53X C54 178.2(5) . . . . ?
